data_7201184
loop_
_publ_author_name
'Reddy, M. Ananth'
'Thomas, Anup'
'Srinivas, Kola'
'Rao, V. Jayathirtha'
'Bhanuprakash, K.'
'Sridhar, B.'
'Kumar, Arunandan'
'Kamalasanan, M. N.'
'Srivastava, Ritu'

_publ_section_title
;
 Synthesis and characterization of 9,10-bis(2-phenyl-1,3,4-oxadiazole)
 derivatives of anthracene: Efficient n-type emitter for organic
 light-emitting diodes
;
_journal_issue 34
_journal_name_full 'Journal of Materials Chemistry'
_journal_page_first 6172
_journal_paper_doi 10.1039/b905808g
_journal_volume 19
_journal_year 2009
_chemical_formula_moiety 'C50 H58 N4 O2'
_chemical_formula_sum 'C50 H58 N4 O2'
_chemical_formula_weight 747.00
_chemical_name_systematic
;
?
;
_space_group_IT_number 2
_symmetry_cell_setting triclinic
_symmetry_space_group_name_Hall '-P 1'
_symmetry_space_group_name_H-M 'P -1'
_atom_sites_solution_hydrogens geom
_atom_sites_solution_primary direct
_atom_sites_solution_secondary difmap
_audit_creation_method SHELXL-97
_cell_angle_alpha 107.583(1)
_cell_angle_beta 111.517(1)
_cell_angle_gamma 105.634(1)
_cell_formula_units_Z 2
_cell_length_a 13.4303(7)
_cell_length_b 14.1082(8)
_cell_length_c 14.3536(8)
_cell_measurement_reflns_used 6103
_cell_measurement_temperature 294(2)
_cell_measurement_theta_max 24.58
_cell_measurement_theta_min 2.37
_cell_volume 2178.9(2)
_computing_cell_refinement 'SAINT (Bruker, 2001)'
_computing_data_collection 'SMART (Bruker, 2001)'
_computing_data_reduction SAINT
_computing_molecular_graphics 'SHELXTL/PC (Sheldrick, 1990)'
_computing_publication_material SHELXL97
_computing_structure_refinement 'SHELXL-97 (Sheldrick, 1997)'
_computing_structure_solution 'SHELXS-97 (Sheldrick, 1997)'
_diffrn_ambient_temperature 294(2)
_diffrn_measured_fraction_theta_full 0.998
_diffrn_measured_fraction_theta_max 0.998
_diffrn_measurement_device 'Bruker SMART APEX CCD area-detector'
_diffrn_measurement_device_type 'Bruker SMART APEX CCD area-detector'
_diffrn_measurement_method '\w scan'
_diffrn_radiation_monochromator graphite
_diffrn_radiation_source 'fine-focus sealed tube'
_diffrn_radiation_type MoK\a
_diffrn_radiation_wavelength 0.71073
_diffrn_reflns_av_R_equivalents 0.0267
_diffrn_reflns_av_sigmaI/netI 0.0296
_diffrn_reflns_limit_h_max 15
_diffrn_reflns_limit_h_min -15
_diffrn_reflns_limit_k_max 16
_diffrn_reflns_limit_k_min -16
_diffrn_reflns_limit_l_max 17
_diffrn_reflns_limit_l_min -17
_diffrn_reflns_number 21117
_diffrn_reflns_theta_full 25.00
_diffrn_reflns_theta_max 25.00
_diffrn_reflns_theta_min 1.68
_diffrn_standards_number 0
_exptl_absorpt_coefficient_mu 0.069
_exptl_absorpt_correction_type none
_exptl_crystal_colour colorless
_exptl_crystal_density_diffrn 1.139
_exptl_crystal_density_method 'not measured'
_exptl_crystal_description block
_exptl_crystal_F_000 804
_exptl_crystal_size_max 0.22
_exptl_crystal_size_mid 0.17
_exptl_crystal_size_min 0.13
_refine_diff_density_max 0.483
_refine_diff_density_min -0.385
_refine_diff_density_rms 0.043
_refine_ls_extinction_method none
_refine_ls_goodness_of_fit_ref 1.077
_refine_ls_hydrogen_treatment constr
_refine_ls_matrix_type full
_refine_ls_number_parameters 505
_refine_ls_number_reflns 7641
_refine_ls_number_restraints 94
_refine_ls_restrained_S_all 1.102
_refine_ls_R_factor_all 0.0870
_refine_ls_R_factor_gt 0.0671
_refine_ls_shift/su_max 0.000
_refine_ls_shift/su_mean 0.000
_refine_ls_structure_factor_coef Fsqd
_refine_ls_weighting_details 'calc w=1/[\s^2^(Fo^2^)+(0.1097P)^2^+0.6263P] where P=(Fo^2^+2Fc^2^)/3'
_refine_ls_weighting_scheme calc
_refine_ls_wR_factor_gt 0.1924
_refine_ls_wR_factor_ref 0.2115
_reflns_number_gt 5571
_reflns_number_total 7641
_reflns_threshold_expression I>2\s(I)
_cod_data_source_file b905808g.txt
_cod_data_source_block ac75m
_cod_depositor_comments
;
The following automatic conversions were performed:
'_symmetry_cell_setting' value 'Triclinic' changed to 'triclinic'
according to '/home/saulius/struct/CIF-dictionaries/cif_core.dic'
dictionary named 'cif_core.dic' version 2.4.1 from 2010-06-29.

Automatic conversion script
Id: cif_fix_enum 1527 2010-12-29 10:47:43Z saulius 
;
_cod_database_code 7201184

loop_
_symmetry_equiv_pos_as_xyz
'x, y, z'
'-x, -y, -z'

loop_
_atom_site_label
_atom_site_type_symbol
_atom_site_fract_x
_atom_site_fract_y
_atom_site_fract_z
_atom_site_U_iso_or_equiv
_atom_site_adp_type
_atom_site_occupancy
_atom_site_symmetry_multiplicity
_atom_site_calc_flag
_atom_site_refinement_flags
_atom_site_disorder_assembly
_atom_site_disorder_group
C1 C 0.3798(2) 0.47431(19) 0.16356(19) 0.0525(6) Uani 1 1 d . . .
C2 C 0.4995(2) 0.50820(19) 0.17989(19) 0.0543(6) Uani 1 1 d . . .
C3 C 0.5430(3) 0.5787(3) 0.1417(3) 0.0877(10) Uani 1 1 d . . .
H3 H 0.4951 0.6066 0.1044 0.105 Uiso 1 1 calc R . .
C4 C 0.6567(3) 0.6086(3) 0.1577(3) 0.1007(12) Uani 1 1 d . . .
H4 H 0.6837 0.6556 0.1300 0.121 Uiso 1 1 calc R . .
C5 C 0.7306(3) 0.5713(3) 0.2130(3) 0.0845(9) Uani 1 1 d U . .
C6 C 0.6872(2) 0.5016(3) 0.2518(2) 0.0753(8) Uani 1 1 d . . .
H6 H 0.7360 0.4748 0.2899 0.090 Uiso 1 1 calc R . .
C7 C 0.5745(2) 0.4700(2) 0.2364(2) 0.0634(7) Uani 1 1 d . . .
H7 H 0.5480 0.4227 0.2640 0.076 Uiso 1 1 calc R . .
C8 C 0.8523(3) 0.5989(5) 0.2237(4) 0.1322(13) Uani 1 1 d U . .
H8A H 0.8867 0.5594 0.2606 0.159 Uiso 1 1 calc R . .
H8B H 0.8414 0.5687 0.1485 0.159 Uiso 1 1 calc R . .
C9 C 0.9361(4) 0.7078(5) 0.2793(5) 0.1640(19) Uani 1 1 d U . .
H9A H 0.9060 0.7487 0.2418 0.197 Uiso 1 1 calc R . .
H9B H 1.0078 0.7106 0.2763 0.197 Uiso 1 1 calc R . .
C10 C 0.9640(5) 0.7589(5) 0.3953(5) 0.1517(16) Uani 1 1 d U . .
H10A H 0.9775 0.7099 0.4286 0.182 Uiso 1 1 calc R . .
H10B H 0.8974 0.7709 0.3987 0.182 Uiso 1 1 calc R . .
C11 C 1.0752(5) 0.8697(6) 0.4626(6) 0.174(2) Uani 1 1 d U . .
H11A H 1.1385 0.8572 0.4515 0.209 Uiso 1 1 calc R . .
H11B H 1.0581 0.9190 0.4310 0.209 Uiso 1 1 calc R . .
C12 C 1.1187(6) 0.9252(6) 0.5813(6) 0.191(2) Uani 1 1 d U . .
H12A H 1.1323 0.8730 0.6096 0.229 Uiso 1 1 calc R . .
H12B H 1.0528 0.9346 0.5892 0.229 Uiso 1 1 calc R . .
C13 C 1.2252(5) 1.0334(6) 0.6627(6) 0.199(3) Uani 1 1 d U . .
H13A H 1.2942 1.0278 0.6609 0.299 Uiso 1 1 calc R . .
H13B H 1.2360 1.0515 0.7368 0.299 Uiso 1 1 calc R . .
H13C H 1.2135 1.0899 0.6423 0.299 Uiso 1 1 calc R . .
C14 C 0.2043(2) 0.46278(19) 0.1071(2) 0.0544(6) Uani 1 1 d . . .
C15 C 0.1000(2) 0.48162(19) 0.0507(2) 0.0530(6) Uani 1 1 d . . .
C16 C -0.0096(2) 0.39123(19) -0.0268(2) 0.0531(6) Uani 1 1 d . . .
C17 C -0.0242(2) 0.2804(2) -0.0602(2) 0.0644(7) Uani 1 1 d . . .
H17 H 0.0411 0.2664 -0.0293 0.077 Uiso 1 1 calc R . .
C18 C 0.1118(2) 0.59080(19) 0.07847(19) 0.0527(6) Uani 1 1 d . . .
C19 C 0.2220(2) 0.6844(2) 0.1582(2) 0.0557(6) Uani 1 1 d . . .
H19 H 0.2883 0.6730 0.1922 0.067 Uiso 1 1 calc R . .
C20 C 0.2342(2) 0.7892(2) 0.1867(2) 0.0575(6) Uani 1 1 d . . .
C21 C 0.1312(2) 0.8049(2) 0.1358(2) 0.0669(7) Uani 1 1 d . . .
H21 H 0.1376 0.8763 0.1552 0.080 Uiso 1 1 calc R . .
C22 C 0.3520(2) 0.8893(2) 0.2722(2) 0.0668(7) Uani 1 1 d . . .
C23 C 0.4543(3) 0.8581(3) 0.3110(3) 0.0877(10) Uani 1 1 d . . .
H23A H 0.4420 0.8149 0.3495 0.132 Uiso 1 1 calc R . .
H23B H 0.5271 0.9236 0.3607 0.132 Uiso 1 1 calc R . .
H23C H 0.4586 0.8160 0.2472 0.132 Uiso 1 1 calc R . .
C24 C 0.3402(3) 0.9494(3) 0.3731(3) 0.0992(11) Uani 1 1 d . . .
H24A H 0.2713 0.9634 0.3481 0.149 Uiso 1 1 calc R . .
H24B H 0.4093 1.0179 0.4235 0.149 Uiso 1 1 calc R . .
H24C H 0.3325 0.9045 0.4111 0.149 Uiso 1 1 calc R . .
C25 C 0.3807(3) 0.9676(3) 0.2220(3) 0.0974(11) Uani 1 1 d . . .
H25A H 0.3910 0.9315 0.1601 0.146 Uiso 1 1 calc R . .
H25B H 0.4523 1.0323 0.2780 0.146 Uiso 1 1 calc R . .
H25C H 0.3168 0.9880 0.1963 0.146 Uiso 1 1 calc R . .
C26 C 0.3800(2) 0.18014(19) 0.02098(19) 0.0521(6) Uani 1 1 d . . .
C27 C 0.4987(2) 0.1861(2) 0.0546(2) 0.0561(6) Uani 1 1 d . . .
C28 C 0.5706(3) 0.2436(3) 0.0243(3) 0.0754(8) Uani 1 1 d . . .
H28 H 0.5437 0.2799 -0.0166 0.090 Uiso 1 1 calc R . .
C29 C 0.6825(3) 0.2481(3) 0.0537(3) 0.0825(9) Uani 1 1 d . . .
H29 H 0.7298 0.2886 0.0330 0.099 Uiso 1 1 calc R . .
C30 C 0.7255(3) 0.1954(3) 0.1120(3) 0.0756(8) Uani 1 1 d U . .
C31 C 0.6538(3) 0.1389(3) 0.1427(3) 0.1014(12) Uani 1 1 d . . .
H31 H 0.6810 0.1022 0.1832 0.122 Uiso 1 1 calc R . .
C32 C 0.5424(3) 0.1346(3) 0.1156(3) 0.0926(11) Uani 1 1 d . . .
H32 H 0.4965 0.0962 0.1388 0.111 Uiso 1 1 calc R . .
C33 C 0.8447(3) 0.1946(3) 0.1371(4) 0.1040(10) Uani 1 1 d U . .
H33A H 0.8630 0.1616 0.1878 0.125 Uiso 1 1 calc R . .
H33B H 0.8378 0.1471 0.0679 0.125 Uiso 1 1 calc R . .
C34 C 0.9468(3) 0.3027(4) 0.1869(4) 0.1279(14) Uani 1 1 d U . .
H34A H 1.0140 0.2892 0.1870 0.153 Uiso 1 1 calc R . .
H34B H 0.9269 0.3376 0.1383 0.153 Uiso 1 1 calc R . .
C35 C 0.9837(3) 0.3797(4) 0.2993(4) 0.1215(13) Uani 1 1 d U . .
H35A H 1.0027 0.3442 0.3475 0.146 Uiso 1 1 calc R . .
H35B H 0.9164 0.3932 0.2987 0.146 Uiso 1 1 calc R . .
C36 C 1.0870(3) 0.4892(4) 0.3519(4) 0.1267(14) Uani 1 1 d U . .
H36A H 1.1506 0.4756 0.3426 0.152 Uiso 1 1 calc R . .
H36B H 1.0636 0.5287 0.3095 0.152 Uiso 1 1 calc R . .
C37 C 1.1345(5) 0.5605(5) 0.4677(5) 0.173(2) Uani 1 1 d U . .
H37A H 1.1511 0.5193 0.5100 0.207 Uiso 1 1 calc R . .
H37B H 1.0740 0.5812 0.4763 0.207 Uiso 1 1 calc R . .
C38 C 1.2476(5) 0.6664(5) 0.5201(6) 0.220(3) Uani 1 1 d U . .
H38A H 1.3155 0.6507 0.5436 0.329 Uiso 1 1 calc R . .
H38B H 1.2535 0.7210 0.5836 0.329 Uiso 1 1 calc R . .
H38C H 1.2445 0.6935 0.4657 0.329 Uiso 1 1 calc R . .
C39 C 0.20392(19) 0.12781(19) -0.00369(18) 0.0499(5) Uani 1 1 d . . .
C40 C 0.09891(19) 0.06418(18) -0.00157(18) 0.0477(5) Uani 1 1 d . . .
C41 C 0.10476(18) 0.07887(17) 0.10235(18) 0.0458(5) Uani 1 1 d . . .
C42 C 0.2069(2) 0.16029(19) 0.20655(19) 0.0516(6) Uani 1 1 d . . .
H42 H 0.2715 0.2043 0.2054 0.062 Uiso 1 1 calc R . .
C43 C 0.2134(2) 0.17608(19) 0.30725(19) 0.0534(6) Uani 1 1 d . . .
C44 C 0.1136(2) 0.1076(2) 0.3059(2) 0.0667(7) Uani 1 1 d . . .
H44 H 0.1166 0.1160 0.3738 0.080 Uiso 1 1 calc R . .
C45 C 0.0142(2) 0.0305(2) 0.2101(2) 0.0610(6) Uani 1 1 d . . .
H45 H -0.0492 -0.0119 0.2139 0.073 Uiso 1 1 calc R . .
C46 C 0.00428(19) 0.01279(18) 0.10331(18) 0.0484(5) Uani 1 1 d . . .
C47 C 0.3213(2) 0.2683(2) 0.4182(2) 0.0624(7) Uani 1 1 d . . .
C48 C 0.2989(4) 0.3710(3) 0.4426(3) 0.1090(13) Uani 1 1 d . . .
H48A H 0.2315 0.3581 0.4541 0.163 Uiso 1 1 calc R . .
H48B H 0.2840 0.3880 0.3803 0.163 Uiso 1 1 calc R . .
H48C H 0.3673 0.4316 0.5086 0.163 Uiso 1 1 calc R . .
C49 C 0.4340(3) 0.2944(4) 0.4098(3) 0.1175(14) Uani 1 1 d . . .
H49A H 0.5005 0.3467 0.4821 0.176 Uiso 1 1 calc R . .
H49B H 0.4288 0.3248 0.3577 0.176 Uiso 1 1 calc R . .
H49C H 0.4439 0.2282 0.3844 0.176 Uiso 1 1 calc R . .
C50 C 0.3391(3) 0.2395(3) 0.5152(2) 0.0938(10) Uani 1 1 d . . .
H50A H 0.4122 0.2948 0.5807 0.141 Uiso 1 1 calc R . .
H50B H 0.3420 0.1693 0.4962 0.141 Uiso 1 1 calc R . .
H50C H 0.2745 0.2363 0.5301 0.141 Uiso 1 1 calc R . .
N1 N 0.33123(19) 0.4159(2) 0.2014(2) 0.0722(6) Uani 1 1 d . . .
N2 N 0.21540(19) 0.4085(2) 0.1647(2) 0.0729(6) Uani 1 1 d . . .
N3 N 0.33186(19) 0.22966(19) -0.0298(2) 0.0675(6) Uani 1 1 d . . .
N4 N 0.21615(19) 0.19507(19) -0.0459(2) 0.0669(6) Uani 1 1 d . . .
O1 O 0.30466(14) 0.50640(13) 0.10129(13) 0.0549(4) Uani 1 1 d . . .
O2 O 0.30469(13) 0.11372(13) 0.04100(13) 0.0536(4) Uani 1 1 d . . .

loop_
_atom_site_aniso_label
_atom_site_aniso_U_11
_atom_site_aniso_U_22
_atom_site_aniso_U_33
_atom_site_aniso_U_23
_atom_site_aniso_U_13
_atom_site_aniso_U_12
C1 0.0514(13) 0.0517(13) 0.0556(14) 0.0262(11) 0.0205(11) 0.0292(11)
C2 0.0527(14) 0.0531(13) 0.0532(13) 0.0227(11) 0.0202(11) 0.0266(11)
C3 0.0670(19) 0.111(2) 0.116(3) 0.083(2) 0.0410(18) 0.0480(18)
C4 0.072(2) 0.130(3) 0.130(3) 0.096(3) 0.049(2) 0.041(2)
C5 0.0669(15) 0.124(3) 0.0780(19) 0.0553(19) 0.0357(15) 0.0491(16)
C6 0.0615(17) 0.100(2) 0.0778(18) 0.0479(17) 0.0302(15) 0.0494(16)
C7 0.0589(15) 0.0696(16) 0.0699(16) 0.0376(14) 0.0280(13) 0.0362(13)
C8 0.071(2) 0.208(3) 0.140(3) 0.105(2) 0.056(2) 0.054(2)
C9 0.099(3) 0.222(4) 0.168(3) 0.096(3) 0.076(3) 0.039(2)
C10 0.127(3) 0.189(4) 0.171(3) 0.094(3) 0.093(3) 0.066(2)
C11 0.120(3) 0.211(4) 0.190(3) 0.092(3) 0.081(3) 0.058(3)
C12 0.148(4) 0.201(5) 0.197(4) 0.068(3) 0.095(4) 0.050(3)
C13 0.145(5) 0.209(6) 0.209(5) 0.086(4) 0.086(4) 0.038(3)
C14 0.0489(13) 0.0562(14) 0.0621(14) 0.0282(12) 0.0250(11) 0.0290(11)
C15 0.0532(14) 0.0591(14) 0.0576(14) 0.0306(12) 0.0269(11) 0.0339(12)
C16 0.0521(13) 0.0552(14) 0.0601(14) 0.0288(12) 0.0271(11) 0.0307(11)
C17 0.0616(16) 0.0606(15) 0.0763(17) 0.0328(14) 0.0285(14) 0.0380(13)
C18 0.0530(14) 0.0574(14) 0.0568(14) 0.0284(11) 0.0279(11) 0.0311(12)
C19 0.0517(14) 0.0609(15) 0.0582(14) 0.0272(12) 0.0246(11) 0.0317(12)
C20 0.0604(15) 0.0554(14) 0.0574(14) 0.0241(12) 0.0269(12) 0.0294(12)
C21 0.0682(17) 0.0500(14) 0.0762(17) 0.0246(13) 0.0268(14) 0.0328(13)
C22 0.0632(16) 0.0592(15) 0.0605(15) 0.0156(13) 0.0220(13) 0.0267(13)
C23 0.0601(17) 0.0730(19) 0.089(2) 0.0132(16) 0.0172(15) 0.0258(15)
C24 0.091(2) 0.099(2) 0.070(2) 0.0075(18) 0.0281(18) 0.040(2)
C25 0.094(2) 0.0654(19) 0.095(2) 0.0299(18) 0.0303(19) 0.0125(17)
C26 0.0494(13) 0.0531(13) 0.0512(13) 0.0239(11) 0.0246(11) 0.0177(11)
C27 0.0500(13) 0.0581(14) 0.0566(14) 0.0237(12) 0.0264(11) 0.0201(11)
C28 0.0692(18) 0.093(2) 0.090(2) 0.0570(18) 0.0488(16) 0.0379(16)
C29 0.0682(19) 0.101(2) 0.105(2) 0.057(2) 0.0592(18) 0.0360(17)
C30 0.0618(14) 0.0806(19) 0.0846(19) 0.0320(16) 0.0386(15) 0.0322(14)
C31 0.068(2) 0.126(3) 0.143(3) 0.092(3) 0.050(2) 0.051(2)
C32 0.0600(18) 0.123(3) 0.129(3) 0.092(2) 0.0491(19) 0.0399(18)
C33 0.0732(17) 0.123(2) 0.126(3) 0.0505(19) 0.0540(18) 0.0533(15)
C34 0.0667(18) 0.149(3) 0.138(3) 0.036(2) 0.050(2) 0.0376(16)
C35 0.072(2) 0.149(3) 0.124(2) 0.0423(19) 0.0405(19) 0.0530(16)
C36 0.076(2) 0.135(3) 0.149(3) 0.046(2) 0.041(2) 0.0575(16)
C37 0.112(3) 0.163(4) 0.161(3) 0.016(3) 0.031(3) 0.062(2)
C38 0.108(4) 0.178(5) 0.228(6) 0.000(4) 0.028(4) 0.045(3)
C39 0.0470(13) 0.0540(13) 0.0471(12) 0.0222(11) 0.0204(10) 0.0237(11)
C40 0.0442(12) 0.0508(12) 0.0510(13) 0.0243(10) 0.0215(10) 0.0250(10)
C41 0.0447(12) 0.0489(12) 0.0474(12) 0.0224(10) 0.0209(10) 0.0263(10)
C42 0.0479(13) 0.0525(13) 0.0519(13) 0.0231(11) 0.0213(11) 0.0230(11)
C43 0.0527(14) 0.0541(13) 0.0501(13) 0.0208(11) 0.0210(11) 0.0273(11)
C44 0.0631(16) 0.0835(19) 0.0483(14) 0.0267(13) 0.0273(13) 0.0274(14)
C45 0.0534(14) 0.0755(17) 0.0520(14) 0.0278(13) 0.0274(12) 0.0235(13)
C46 0.0464(12) 0.0536(13) 0.0490(13) 0.0237(11) 0.0226(10) 0.0269(11)
C47 0.0610(15) 0.0604(15) 0.0481(13) 0.0175(12) 0.0159(12) 0.0253(12)
C48 0.130(3) 0.070(2) 0.081(2) 0.0167(17) 0.017(2) 0.048(2)
C49 0.0562(19) 0.142(3) 0.072(2) 0.003(2) 0.0133(16) 0.008(2)
C50 0.100(2) 0.083(2) 0.0549(17) 0.0270(16) 0.0088(16) 0.0250(18)
N1 0.0587(13) 0.0919(16) 0.0916(17) 0.0622(14) 0.0348(12) 0.0451(12)
N2 0.0605(13) 0.0955(17) 0.0935(17) 0.0651(15) 0.0390(12) 0.0470(13)
N3 0.0556(13) 0.0777(15) 0.0834(15) 0.0509(13) 0.0356(11) 0.0283(11)
N4 0.0584(13) 0.0742(14) 0.0821(15) 0.0486(13) 0.0341(11) 0.0319(11)
O1 0.0519(9) 0.0592(10) 0.0621(10) 0.0332(8) 0.0247(8) 0.0329(8)
O2 0.0450(9) 0.0616(10) 0.0619(10) 0.0348(8) 0.0266(8) 0.0243(8)

loop_
_atom_type_symbol
_atom_type_description
_atom_type_scat_dispersion_real
_atom_type_scat_dispersion_imag
_atom_type_scat_source
C C 0.0033 0.0016 'International Tables Vol C Tables 4.2.6.8 and 6.1.1.4'
H H 0.0000 0.0000 'International Tables Vol C Tables 4.2.6.8 and 6.1.1.4'
N N 0.0061 0.0033 'International Tables Vol C Tables 4.2.6.8 and 6.1.1.4'
O O 0.0106 0.0060 'International Tables Vol C Tables 4.2.6.8 and 6.1.1.4'

loop_
_geom_angle_atom_site_label_1
_geom_angle_atom_site_label_2
_geom_angle_atom_site_label_3
_geom_angle
_geom_angle_site_symmetry_1
_geom_angle_site_symmetry_3
_geom_angle_publ_flag
N1 C1 O1 112.0(2) . . ?
N1 C1 C2 128.5(2) . . ?
O1 C1 C2 119.4(2) . . ?
C3 C2 C7 117.6(2) . . ?
C3 C2 C1 122.2(2) . . ?
C7 C2 C1 120.2(2) . . ?
C2 C3 C4 120.8(3) . . ?
C2 C3 H3 119.6 . . ?
C4 C3 H3 119.6 . . ?
C5 C4 C3 121.8(3) . . ?
C5 C4 H4 119.1 . . ?
C3 C4 H4 119.1 . . ?
C4 C5 C6 117.3(3) . . ?
C4 C5 C8 121.2(3) . . ?
C6 C5 C8 121.4(3) . . ?
C5 C6 C7 122.1(3) . . ?
C5 C6 H6 118.9 . . ?
C7 C6 H6 118.9 . . ?
C6 C7 C2 120.4(3) . . ?
C6 C7 H7 119.8 . . ?
C2 C7 H7 119.8 . . ?
C9 C8 C5 120.3(5) . . ?
C9 C8 H8A 107.3 . . ?
C5 C8 H8A 107.3 . . ?
C9 C8 H8B 107.3 . . ?
C5 C8 H8B 107.3 . . ?
H8A C8 H8B 106.9 . . ?
C8 C9 C10 111.6(5) . . ?
C8 C9 H9A 109.3 . . ?
C10 C9 H9A 109.3 . . ?
C8 C9 H9B 109.3 . . ?
C10 C9 H9B 109.3 . . ?
H9A C9 H9B 108.0 . . ?
C9 C10 C11 111.1(5) . . ?
C9 C10 H10A 109.4 . . ?
C11 C10 H10A 109.4 . . ?
C9 C10 H10B 109.4 . . ?
C11 C10 H10B 109.4 . . ?
H10A C10 H10B 108.0 . . ?
C12 C11 C10 116.9(6) . . ?
C12 C11 H11A 108.1 . . ?
C10 C11 H11A 108.1 . . ?
C12 C11 H11B 108.1 . . ?
C10 C11 H11B 108.1 . . ?
H11A C11 H11B 107.3 . . ?
C11 C12 C13 126.0(6) . . ?
C11 C12 H12A 105.8 . . ?
C13 C12 H12A 105.8 . . ?
C11 C12 H12B 105.8 . . ?
C13 C12 H12B 105.8 . . ?
H12A C12 H12B 106.2 . . ?
C12 C13 H13A 109.5 . . ?
C12 C13 H13B 109.5 . . ?
H13A C13 H13B 109.5 . . ?
C12 C13 H13C 109.5 . . ?
H13A C13 H13C 109.5 . . ?
H13B C13 H13C 109.5 . . ?
N2 C14 O1 112.2(2) . . ?
N2 C14 C15 128.0(2) . . ?
O1 C14 C15 119.8(2) . . ?
C16 C15 C18 121.1(2) . . ?
C16 C15 C14 119.4(2) . . ?
C18 C15 C14 119.5(2) . . ?
C15 C16 C17 122.8(2) . . ?
C15 C16 C18 119.6(2) . 2_565 ?
C17 C16 C18 117.6(2) . 2_565 ?
C21 C17 C16 121.3(2) 2_565 . ?
C21 C17 H17 119.4 2_565 . ?
C16 C17 H17 119.4 . . ?
C15 C18 C19 122.3(2) . . ?
C15 C18 C16 119.4(2) . 2_565 ?
C19 C18 C16 118.4(2) . 2_565 ?
C20 C19 C18 122.9(2) . . ?
C20 C19 H19 118.5 . . ?
C18 C19 H19 118.5 . . ?
C19 C20 C21 117.6(2) . . ?
C19 C20 C22 123.0(2) . . ?
C21 C20 C22 119.4(2) . . ?
C17 C21 C20 122.2(2) 2_565 . ?
C17 C21 H21 118.9 2_565 . ?
C20 C21 H21 118.9 . . ?
C23 C22 C20 112.4(2) . . ?
C23 C22 C24 109.2(2) . . ?
C20 C22 C24 108.0(2) . . ?
C23 C22 C25 108.0(3) . . ?
C20 C22 C25 110.3(2) . . ?
C24 C22 C25 108.8(3) . . ?
C22 C23 H23A 109.5 . . ?
C22 C23 H23B 109.5 . . ?
H23A C23 H23B 109.5 . . ?
C22 C23 H23C 109.5 . . ?
H23A C23 H23C 109.5 . . ?
H23B C23 H23C 109.5 . . ?
C22 C24 H24A 109.5 . . ?
C22 C24 H24B 109.5 . . ?
H24A C24 H24B 109.5 . . ?
C22 C24 H24C 109.5 . . ?
H24A C24 H24C 109.5 . . ?
H24B C24 H24C 109.5 . . ?
C22 C25 H25A 109.5 . . ?
C22 C25 H25B 109.5 . . ?
H25A C25 H25B 109.5 . . ?
C22 C25 H25C 109.5 . . ?
H25A C25 H25C 109.5 . . ?
H25B C25 H25C 109.5 . . ?
N3 C26 O2 112.0(2) . . ?
N3 C26 C27 128.1(2) . . ?
O2 C26 C27 119.9(2) . . ?
C28 C27 C32 117.5(2) . . ?
C28 C27 C26 120.2(2) . . ?
C32 C27 C26 122.2(2) . . ?
C27 C28 C29 120.9(3) . . ?
C27 C28 H28 119.6 . . ?
C29 C28 H28 119.6 . . ?
C30 C29 C28 122.0(3) . . ?
C30 C29 H29 119.0 . . ?
C28 C29 H29 119.0 . . ?
C29 C30 C31 116.9(3) . . ?
C29 C30 C33 121.6(3) . . ?
C31 C30 C33 121.5(3) . . ?
C30 C31 C32 122.0(3) . . ?
C30 C31 H31 119.0 . . ?
C32 C31 H31 119.0 . . ?
C27 C32 C31 120.7(3) . . ?
C27 C32 H32 119.7 . . ?
C31 C32 H32 119.7 . . ?
C34 C33 C30 116.9(3) . . ?
C34 C33 H33A 108.1 . . ?
C30 C33 H33A 108.1 . . ?
C34 C33 H33B 108.1 . . ?
C30 C33 H33B 108.1 . . ?
H33A C33 H33B 107.3 . . ?
C35 C34 C33 116.6(4) . . ?
C35 C34 H34A 108.1 . . ?
C33 C34 H34A 108.1 . . ?
C35 C34 H34B 108.1 . . ?
C33 C34 H34B 108.1 . . ?
H34A C34 H34B 107.3 . . ?
C34 C35 C36 117.8(4) . . ?
C34 C35 H35A 107.9 . . ?
C36 C35 H35A 107.9 . . ?
C34 C35 H35B 107.9 . . ?
C36 C35 H35B 107.9 . . ?
H35A C35 H35B 107.2 . . ?
C37 C36 C35 118.5(5) . . ?
C37 C36 H36A 107.7 . . ?
C35 C36 H36A 107.7 . . ?
C37 C36 H36B 107.7 . . ?
C35 C36 H36B 107.7 . . ?
H36A C36 H36B 107.1 . . ?
C36 C37 C38 116.3(6) . . ?
C36 C37 H37A 108.2 . . ?
C38 C37 H37A 108.2 . . ?
C36 C37 H37B 108.2 . . ?
C38 C37 H37B 108.2 . . ?
H37A C37 H37B 107.4 . . ?
C37 C38 H38A 109.5 . . ?
C37 C38 H38B 109.5 . . ?
H38A C38 H38B 109.5 . . ?
C37 C38 H38C 109.5 . . ?
H38A C38 H38C 109.5 . . ?
H38B C38 H38C 109.5 . . ?
N4 C39 O2 111.9(2) . . ?
N4 C39 C40 129.3(2) . . ?
O2 C39 C40 118.76(19) . . ?
C46 C40 C41 121.3(2) 2 . ?
C46 C40 C39 119.3(2) 2 . ?
C41 C40 C39 119.4(2) . . ?
C40 C41 C46 118.9(2) . . ?
C40 C41 C42 122.0(2) . . ?
C46 C41 C42 119.0(2) . . ?
C43 C42 C41 122.7(2) . . ?
C43 C42 H42 118.6 . . ?
C41 C42 H42 118.6 . . ?
C42 C43 C44 117.1(2) . . ?
C42 C43 C47 121.9(2) . . ?
C44 C43 C47 120.9(2) . . ?
C45 C44 C43 122.7(2) . . ?
C45 C44 H44 118.6 . . ?
C43 C44 H44 118.6 . . ?
C44 C45 C46 121.4(2) . . ?
C44 C45 H45 119.3 . . ?
C46 C45 H45 119.3 . . ?
C40 C46 C45 123.2(2) 2 . ?
C40 C46 C41 119.8(2) 2 . ?
C45 C46 C41 117.0(2) . . ?
C48 C47 C49 108.1(3) . . ?
C48 C47 C50 108.7(3) . . ?
C49 C47 C50 108.8(3) . . ?
C48 C47 C43 107.4(2) . . ?
C49 C47 C43 111.5(2) . . ?
C50 C47 C43 112.1(2) . . ?
C47 C48 H48A 109.5 . . ?
C47 C48 H48B 109.5 . . ?
H48A C48 H48B 109.5 . . ?
C47 C48 H48C 109.5 . . ?
H48A C48 H48C 109.5 . . ?
H48B C48 H48C 109.5 . . ?
C47 C49 H49A 109.5 . . ?
C47 C49 H49B 109.5 . . ?
H49A C49 H49B 109.5 . . ?
C47 C49 H49C 109.5 . . ?
H49A C49 H49C 109.5 . . ?
H49B C49 H49C 109.5 . . ?
C47 C50 H50A 109.5 . . ?
C47 C50 H50B 109.5 . . ?
H50A C50 H50B 109.5 . . ?
C47 C50 H50C 109.5 . . ?
H50A C50 H50C 109.5 . . ?
H50B C50 H50C 109.5 . . ?
C1 N1 N2 106.75(19) . . ?
C14 N2 N1 106.1(2) . . ?
C26 N3 N4 106.51(19) . . ?
C39 N4 N3 106.7(2) . . ?
C1 O1 C14 102.91(18) . . ?
C26 O2 C39 102.94(17) . . ?

loop_
_geom_bond_atom_site_label_1
_geom_bond_atom_site_label_2
_geom_bond_distance
_geom_bond_site_symmetry_2
_geom_bond_publ_flag
C1 N1 1.281(3) . ?
C1 O1 1.361(3) . ?
C1 C2 1.453(3) . ?
C2 C3 1.372(4) . ?
C2 C7 1.385(3) . ?
C3 C4 1.378(4) . ?
C3 H3 0.9300 . ?
C4 C5 1.359(4) . ?
C4 H4 0.9300 . ?
C5 C6 1.369(4) . ?
C5 C8 1.512(5) . ?
C6 C7 1.367(4) . ?
C6 H6 0.9300 . ?
C7 H7 0.9300 . ?
C8 C9 1.390(7) . ?
C8 H8A 0.9700 . ?
C8 H8B 0.9700 . ?
C9 C10 1.450(7) . ?
C9 H9A 0.9700 . ?
C9 H9B 0.9700 . ?
C10 C11 1.543(8) . ?
C10 H10A 0.9700 . ?
C10 H10B 0.9700 . ?
C11 C12 1.440(8) . ?
C11 H11A 0.9700 . ?
C11 H11B 0.9700 . ?
C12 C13 1.504(8) . ?
C12 H12A 0.9700 . ?
C12 H12B 0.9700 . ?
C13 H13A 0.9600 . ?
C13 H13B 0.9600 . ?
C13 H13C 0.9600 . ?
C14 N2 1.282(3) . ?
C14 O1 1.368(3) . ?
C14 C15 1.479(3) . ?
C15 C16 1.400(3) . ?
C15 C18 1.417(3) . ?
C16 C17 1.423(3) . ?
C16 C18 1.433(3) 2_565 ?
C17 C21 1.351(4) 2_565 ?
C17 H17 0.9300 . ?
C18 C19 1.427(3) . ?
C18 C16 1.433(3) 2_565 ?
C19 C20 1.354(3) . ?
C19 H19 0.9300 . ?
C20 C21 1.421(3) . ?
C20 C22 1.525(4) . ?
C21 C17 1.351(4) 2_565 ?
C21 H21 0.9300 . ?
C22 C23 1.519(4) . ?
C22 C24 1.530(4) . ?
C22 C25 1.531(4) . ?
C23 H23A 0.9600 . ?
C23 H23B 0.9600 . ?
C23 H23C 0.9600 . ?
C24 H24A 0.9600 . ?
C24 H24B 0.9600 . ?
C24 H24C 0.9600 . ?
C25 H25A 0.9600 . ?
C25 H25B 0.9600 . ?
C25 H25C 0.9600 . ?
C26 N3 1.281(3) . ?
C26 O2 1.359(3) . ?
C26 C27 1.457(3) . ?
C27 C28 1.370(4) . ?
C27 C32 1.370(4) . ?
C28 C29 1.380(4) . ?
C28 H28 0.9300 . ?
C29 C30 1.357(4) . ?
C29 H29 0.9300 . ?
C30 C31 1.366(4) . ?
C30 C33 1.511(4) . ?
C31 C32 1.380(4) . ?
C31 H31 0.9300 . ?
C32 H32 0.9300 . ?
C33 C34 1.488(5) . ?
C33 H33A 0.9700 . ?
C33 H33B 0.9700 . ?
C34 C35 1.447(6) . ?
C34 H34A 0.9700 . ?
C34 H34B 0.9700 . ?
C35 C36 1.501(6) . ?
C35 H35A 0.9700 . ?
C35 H35B 0.9700 . ?
C36 C37 1.431(7) . ?
C36 H36A 0.9700 . ?
C36 H36B 0.9700 . ?
C37 C38 1.538(7) . ?
C37 H37A 0.9700 . ?
C37 H37B 0.9700 . ?
C38 H38A 0.9600 . ?
C38 H38B 0.9600 . ?
C38 H38C 0.9600 . ?
C39 N4 1.277(3) . ?
C39 O2 1.367(3) . ?
C39 C40 1.470(3) . ?
C40 C46 1.407(3) 2 ?
C40 C41 1.412(3) . ?
C41 C46 1.426(3) . ?
C41 C42 1.430(3) . ?
C42 C43 1.360(3) . ?
C42 H42 0.9300 . ?
C43 C44 1.414(4) . ?
C43 C47 1.539(3) . ?
C44 C45 1.350(3) . ?
C44 H44 0.9300 . ?
C45 C46 1.425(3) . ?
C45 H45 0.9300 . ?
C46 C40 1.407(3) 2 ?
C47 C48 1.521(4) . ?
C47 C49 1.517(4) . ?
C47 C50 1.521(4) . ?
C48 H48A 0.9600 . ?
C48 H48B 0.9600 . ?
C48 H48C 0.9600 . ?
C49 H49A 0.9600 . ?
C49 H49B 0.9600 . ?
C49 H49C 0.9600 . ?
C50 H50A 0.9600 . ?
C50 H50B 0.9600 . ?
C50 H50C 0.9600 . ?
N1 N2 1.409(3) . ?
N3 N4 1.402(3) . ?

loop_
_geom_torsion_atom_site_label_1
_geom_torsion_atom_site_label_2
_geom_torsion_atom_site_label_3
_geom_torsion_atom_site_label_4
_geom_torsion
_geom_torsion_site_symmetry_1
_geom_torsion_site_symmetry_2
_geom_torsion_site_symmetry_3
_geom_torsion_site_symmetry_4
_geom_torsion_publ_flag
N1 C1 C2 C3 -174.6(3) . . . . ?
O1 C1 C2 C3 5.0(4) . . . . ?
N1 C1 C2 C7 4.9(4) . . . . ?
O1 C1 C2 C7 -175.5(2) . . . . ?
C7 C2 C3 C4 1.0(5) . . . . ?
C1 C2 C3 C4 -179.5(3) . . . . ?
C2 C3 C4 C5 -1.0(6) . . . . ?
C3 C4 C5 C6 0.5(6) . . . . ?
C3 C4 C5 C8 176.1(4) . . . . ?
C4 C5 C6 C7 -0.1(5) . . . . ?
C8 C5 C6 C7 -175.6(3) . . . . ?
C5 C6 C7 C2 0.1(5) . . . . ?
C3 C2 C7 C6 -0.6(4) . . . . ?
C1 C2 C7 C6 179.9(2) . . . . ?
C4 C5 C8 C9 61.7(6) . . . . ?
C6 C5 C8 C9 -122.9(5) . . . . ?
C5 C8 C9 C10 60.6(7) . . . . ?
C8 C9 C10 C11 167.6(5) . . . . ?
C9 C10 C11 C12 -175.1(6) . . . . ?
C10 C11 C12 C13 179.8(6) . . . . ?
N2 C14 C15 C16 -55.6(4) . . . . ?
O1 C14 C15 C16 124.6(2) . . . . ?
N2 C14 C15 C18 122.4(3) . . . . ?
O1 C14 C15 C18 -57.4(3) . . . . ?
C18 C15 C16 C17 177.6(2) . . . . ?
C14 C15 C16 C17 -4.4(4) . . . . ?
C18 C15 C16 C18 -0.4(4) . . . 2_565 ?
C14 C15 C16 C18 177.6(2) . . . 2_565 ?
C15 C16 C17 C21 -179.5(3) . . . 2_565 ?
C18 C16 C17 C21 -1.5(4) 2_565 . . 2_565 ?
C16 C15 C18 C19 179.1(2) . . . . ?
C14 C15 C18 C19 1.2(4) . . . . ?
C16 C15 C18 C16 0.4(4) . . . 2_565 ?
C14 C15 C18 C16 -177.6(2) . . . 2_565 ?
C15 C18 C19 C20 -179.2(2) . . . . ?
C16 C18 C19 C20 -0.4(4) 2_565 . . . ?
C18 C19 C20 C21 1.5(4) . . . . ?
C18 C19 C20 C22 179.8(2) . . . . ?
C19 C20 C21 C17 -1.1(4) . . . 2_565 ?
C22 C20 C21 C17 -179.5(3) . . . 2_565 ?
C19 C20 C22 C23 6.3(4) . . . . ?
C21 C20 C22 C23 -175.3(3) . . . . ?
C19 C20 C22 C24 -114.3(3) . . . . ?
C21 C20 C22 C24 64.1(3) . . . . ?
C19 C20 C22 C25 126.9(3) . . . . ?
C21 C20 C22 C25 -54.8(3) . . . . ?
N3 C26 C27 C28 -5.4(4) . . . . ?
O2 C26 C27 C28 173.1(2) . . . . ?
N3 C26 C27 C32 175.4(3) . . . . ?
O2 C26 C27 C32 -6.1(4) . . . . ?
C32 C27 C28 C29 0.5(5) . . . . ?
C26 C27 C28 C29 -178.7(3) . . . . ?
C27 C28 C29 C30 0.9(5) . . . . ?
C28 C29 C30 C31 -1.3(5) . . . . ?
C28 C29 C30 C33 175.8(3) . . . . ?
C29 C30 C31 C32 0.4(6) . . . . ?
C33 C30 C31 C32 -176.8(4) . . . . ?
C28 C27 C32 C31 -1.4(5) . . . . ?
C26 C27 C32 C31 177.8(3) . . . . ?
C30 C31 C32 C27 1.0(6) . . . . ?
C29 C30 C33 C34 50.1(5) . . . . ?
C31 C30 C33 C34 -132.8(4) . . . . ?
C30 C33 C34 C35 67.2(5) . . . . ?
C33 C34 C35 C36 179.6(4) . . . . ?
C34 C35 C36 C37 -172.0(4) . . . . ?
C35 C36 C37 C38 174.2(4) . . . . ?
N4 C39 C40 C46 61.1(3) . . . 2 ?
O2 C39 C40 C46 -116.2(2) . . . 2 ?
N4 C39 C40 C41 -120.9(3) . . . . ?
O2 C39 C40 C41 61.8(3) . . . . ?
C46 C40 C41 C46 1.0(3) 2 . . . ?
C39 C40 C41 C46 -176.92(19) . . . . ?
C46 C40 C41 C42 -177.0(2) 2 . . . ?
C39 C40 C41 C42 5.1(3) . . . . ?
C40 C41 C42 C43 179.4(2) . . . . ?
C46 C41 C42 C43 1.4(3) . . . . ?
C41 C42 C43 C44 0.1(3) . . . . ?
C41 C42 C43 C47 -176.6(2) . . . . ?
C42 C43 C44 C45 -1.1(4) . . . . ?
C47 C43 C44 C45 175.6(2) . . . . ?
C43 C44 C45 C46 0.6(4) . . . . ?
C44 C45 C46 C40 -177.9(2) . . . 2 ?
C44 C45 C46 C41 1.0(4) . . . . ?
C40 C41 C46 C40 -1.0(3) . . . 2 ?
C42 C41 C46 C40 177.1(2) . . . 2 ?
C40 C41 C46 C45 -180.0(2) . . . . ?
C42 C41 C46 C45 -1.9(3) . . . . ?
C42 C43 C47 C48 88.3(3) . . . . ?
C44 C43 C47 C48 -88.3(3) . . . . ?
C42 C43 C47 C49 -30.0(4) . . . . ?
C44 C43 C47 C49 153.4(3) . . . . ?
C42 C43 C47 C50 -152.3(3) . . . . ?
C44 C43 C47 C50 31.1(3) . . . . ?
O1 C1 N1 N2 -1.1(3) . . . . ?
C2 C1 N1 N2 178.5(2) . . . . ?
O1 C14 N2 N1 0.4(3) . . . . ?
C15 C14 N2 N1 -179.4(2) . . . . ?
C1 N1 N2 C14 0.4(3) . . . . ?
O2 C26 N3 N4 -0.1(3) . . . . ?
C27 C26 N3 N4 178.5(2) . . . . ?
O2 C39 N4 N3 0.1(3) . . . . ?
C40 C39 N4 N3 -177.4(2) . . . . ?
C26 N3 N4 C39 0.0(3) . . . . ?
N1 C1 O1 C14 1.3(3) . . . . ?
C2 C1 O1 C14 -178.4(2) . . . . ?
N2 C14 O1 C1 -1.0(3) . . . . ?
C15 C14 O1 C1 178.8(2) . . . . ?
N3 C26 O2 C39 0.1(3) . . . . ?
C27 C26 O2 C39 -178.6(2) . . . . ?
N4 C39 O2 C26 -0.1(3) . . . . ?
C40 C39 O2 C26 177.7(2) . . . . ?
